data_4323586
loop_
_publ_author_name
'Wa-Hung Leung'
'Joyce L. C. Chim'
'Hongwei Hou'
'Tom S. M. Hun'
'Ian D. Williams'
'Wing-Tak Wong'

_publ_section_title
;
 Oxidation Reactions of Dithiocarbamate Complexes of Ruthenium(II)
;
_journal_name_full 'Inorganic Chemistry'
_journal_page_first 4432
_journal_page_last 4437
_journal_paper_doi 10.1021/ic970053q
_journal_volume 36
_journal_year 1997
_chemical_formula_sum 'C12 H20 I N2 O2 Ru S4'
_chemical_formula_weight 580.52
_space_group_IT_number 14
_symmetry_cell_setting monoclinic
_symmetry_Int_Tables_number 14
_symmetry_space_group_name_Hall '-P 2ybc'
_symmetry_space_group_name_H-M 'P 1 21/c 1'
_audit_creation_date 'Fri Aug  8 05:29:27 2026'
_audit_creation_method 'from TEXRAY.INF file'
_cell_angle_alpha 90
_cell_angle_beta 95.98(2)
_cell_angle_gamma 90
_cell_formula_units_Z 4
_cell_length_a 7.347(2)
_cell_length_b 22.227(2)
_cell_length_c 12.891(2)
_cell_measurement_reflns_used 25
_cell_measurement_temperature 296.2
_cell_measurement_theta_max 16.3
_cell_measurement_theta_min 13.4
_cell_volume 2093.7(7)
_computing_cell_refinement 'MSC/AFC Diffractometer Control'
_computing_data_collection 'MSC/AFC Diffractometer Control'
_computing_data_reduction teXsan
_computing_publication_material teXsan
_computing_structure_refinement teXsan
_computing_structure_solution SIR88
_diffrn_ambient_temperature 296.2
_diffrn_measurement_device AFC7R
_diffrn_measurement_method 'omega/2-theta scans'
_diffrn_orient_matrix_UB_11 -0.04950
_diffrn_orient_matrix_UB_12 -0.02805
_diffrn_orient_matrix_UB_13 0.05083
_diffrn_orient_matrix_UB_21 0.01085
_diffrn_orient_matrix_UB_22 0.03241
_diffrn_orient_matrix_UB_23 0.05410
_diffrn_orient_matrix_UB_31 -0.12712
_diffrn_orient_matrix_UB_32 0.01369
_diffrn_orient_matrix_UB_33 -0.02393
_diffrn_radiation_monochromator graphite
_diffrn_radiation_source 'X-ray tube'
_diffrn_radiation_type MoKalpha
_diffrn_radiation_wavelength 0.7107
_diffrn_reflns_av_R_equivalents 2.45
_diffrn_reflns_limit_h_max 7
_diffrn_reflns_limit_h_min 0
_diffrn_reflns_limit_k_max 23
_diffrn_reflns_limit_k_min 0
_diffrn_reflns_limit_l_max 13
_diffrn_reflns_limit_l_min -13
_diffrn_reflns_number 3075
_diffrn_reflns_theta_max 22.50
_diffrn_standards_decay_% -3.24
_diffrn_standards_interval_count 250
_diffrn_standards_number 3
_exptl_absorpt_coefficient_mu 2.628
_exptl_absorpt_correction_T_max 1.000
_exptl_absorpt_correction_T_min 0.916
_exptl_absorpt_correction_type empirical
_exptl_absorpt_process_details psi-scan
_exptl_crystal_colour red
_exptl_crystal_density_diffrn 1.841
_exptl_crystal_description prism
_exptl_crystal_F_000 1132.00
_exptl_crystal_size_max 0.350
_exptl_crystal_size_mid 0.190
_exptl_crystal_size_min 0.180
_refine_diff_density_max 0.43
_refine_diff_density_min -0.48
_refine_ls_extinction_method none
_refine_ls_goodness_of_fit_obs 1.699
_refine_ls_hydrogen_treatment noref
_refine_ls_matrix_type full
_refine_ls_number_parameters 199
_refine_ls_number_reflns 1957
_refine_ls_number_restraints 0
_refine_ls_R_factor_obs 0.0315
_refine_ls_shift/esd_max 0.0080
_refine_ls_structure_factor_coef F
_refine_ls_weighting_scheme sigma
_refine_ls_wR_factor_obs 0.0333
_reflns_number_observed 1957
_reflns_number_total 2824
_reflns_observed_criterion 3.00
_cod_data_source_file ic970053q_2.cif
_cod_data_source_block wong295_WHL114_Ru(CO)2(dtc
_cod_original_cell_volume 2093.8(8)
_cod_original_sg_symbol_H-M 'P 21/c '
_cod_original_formula_sum 'C12 H20 I N2 O2 S4 Ru '
_cod_database_code 4323586

loop_
_symmetry_equiv_pos_as_xyz
'   +x,   +y,   +z'
'   -x,1/2+y,1/2-z'
'   -x,   -y,   -z'
'   +x,1/2-y,1/2+z'

loop_
_atom_site_aniso_label
_atom_site_aniso_U_11
_atom_site_aniso_U_22
_atom_site_aniso_U_33
_atom_site_aniso_U_12
_atom_site_aniso_U_13
_atom_site_aniso_U_23
I(1) 0.0623(4) 0.0574(4) 0.0584(4) -0.0034(3) 0.0059(3) -0.0036(3)
Ru(1) 0.0457(4) 0.0438(4) 0.0492(5) -0.0003(3) 0.0023(3) 0.0082(4)
S(1) 0.047(1) 0.066(2) 0.055(1) 0.009(1) -0.005(1) 0.012(1)
S(2) 0.041(1) 0.053(1) 0.049(1) 0.006(1) -0.002(1) 0.007(1)
S(3) 0.048(1) 0.049(1) 0.068(2) -0.005(1) 0.002(1) 0.004(1)
S(4) 0.046(1) 0.053(1) 0.057(1) -0.003(1) 0.009(1) 0.001(1)
O(1) 0.118(7) 0.058(5) 0.104(6) -0.027(5) -0.021(5) 0.018(4)
O(2) 0.109(6) 0.097(6) 0.051(4) 0.000(5) -0.001(4) 0.012(4)
N(1) 0.039(4) 0.048(5) 0.054(5) -0.001(3) 0.007(3) -0.006(4)
N(2) 0.064(5) 0.043(5) 0.069(5) 0.000(4) 0.005(4) 0.004(4)
C(1) 0.067(7) 0.048(6) 0.069(7) -0.001(5) -0.005(5) 0.012(5)
C(2) 0.061(6) 0.062(6) 0.055(6) 0.004(5) 0.001(5) 0.010(5)
C(3) 0.040(5) 0.033(5) 0.059(6) 0.000(4) -0.007(4) -0.001(4)
C(4) 0.042(5) 0.104(9) 0.046(6) 0.006(5) -0.002(4) -0.019(6)
C(5) 0.069(8) 0.13(1) 0.107(10) -0.014(7) 0.006(7) 0.061(8)
C(6) 0.042(5) 0.071(7) 0.064(6) -0.002(5) 0.007(5) -0.011(5)
C(7) 0.056(7) 0.077(8) 0.14(1) 0.016(6) -0.011(6) -0.033(7)
C(8) 0.050(5) 0.053(6) 0.043(5) -0.006(4) 0.006(4) 0.003(4)
C(9) 0.108(10) 0.056(7) 0.106(9) 0.017(6) 0.032(8) 0.010(6)
C(10) 0.12(1) 0.11(1) 0.088(9) -0.010(8) 0.016(8) -0.006(8)
C(11) 0.072(7) 0.061(7) 0.078(7) 0.011(5) 0.026(6) 0.005(5)
C(12) 0.070(8) 0.20(1) 0.079(8) 0.042(9) 0.005(6) 0.045(9)

loop_
_atom_site_label
_atom_site_fract_x
_atom_site_fract_y
_atom_site_fract_z
_atom_site_U_iso_or_equiv
_atom_site_thermal_displace_type
_atom_site_calc_flag
_atom_site_calc_attached_atom
I(1) 0.59114(8) 0.04708(3) 0.55102(5) 0.0594(2) Uij ? ?
Ru(1) 0.76569(9) 0.33038(3) 0.35677(5) 0.0464(2) Uij ? ?
S(1) 1.0575(3) 0.2972(1) 0.3066(2) 0.0565(8) Uij ? ?
S(2) 0.7507(3) 0.33505(10) 0.1665(2) 0.0480(7) Uij ? ?
S(3) 0.8624(3) 0.4356(1) 0.3640(2) 0.0554(7) Uij ? ?
S(4) 0.4961(3) 0.3909(1) 0.3621(2) 0.0517(7) Uij ? ?
O(1) 0.583(1) 0.2084(3) 0.3435(6) 0.096(3) Uij ? ?
O(2) 0.8404(10) 0.3248(3) 0.5918(5) 0.086(3) Uij ? ?
N(1) 1.0846(9) 0.3158(3) 0.1015(5) 0.047(2) Uij ? ?
N(2) 0.571(1) 0.5099(3) 0.3641(6) 0.059(3) Uij ? ?
C(1) 0.654(1) 0.2534(4) 0.3481(7) 0.062(3) Uij ? ?
C(2) 0.813(1) 0.3262(4) 0.5052(7) 0.060(3) Uij ? ?
C(3) 0.982(1) 0.3160(3) 0.1792(7) 0.045(3) Uij ? ?
C(4) 1.013(1) 0.3380(5) -0.0031(7) 0.064(3) Uij ? ?
C(5) 1.065(1) 0.4018(6) -0.0232(9) 0.103(5) Uij ? ?
C(6) 1.279(1) 0.2997(4) 0.1185(7) 0.059(3) Uij ? ?
C(7) 1.316(1) 0.2370(5) 0.0839(9) 0.091(4) Uij ? ?
C(8) 0.634(1) 0.4544(4) 0.3631(6) 0.049(3) Uij ? ?
C(9) 0.699(2) 0.5627(5) 0.3724(9) 0.089(4) Uij ? ?
C(10) 0.731(2) 0.5854(6) 0.2683(9) 0.105(5) Uij ? ?
C(11) 0.374(1) 0.5219(4) 0.3637(8) 0.069(4) Uij ? ?
C(12) 0.275(1) 0.5322(6) 0.2586(9) 0.116(5) Uij ? ?
H(1) 1.0591 0.3130 -0.0541 0.0773 Uij ? ?
H(2) 0.8831 0.3354 -0.0094 0.0773 Uij ? ?
H(3) 1.3467 0.3269 0.0804 0.0706 Uij ? ?
H(4) 1.3188 0.3031 0.1908 0.0706 Uij ? ?
H(5) 0.6482 0.5940 0.4103 0.1064 Uij ? ?
H(6) 0.8130 0.5506 0.4082 0.1064 Uij ? ?
H(7) 0.3193 0.4883 0.3941 0.0826 Uij ? ?
H(8) 0.3592 0.5567 0.4049 0.0826 Uij ? ?
H(9) 1.1948 0.4051 -0.0180 0.1234 Uij ? ?
H(10) 1.0151 0.4134 -0.0912 0.1234 Uij ? ?
H(11) 1.0190 0.4275 0.0269 0.1234 Uij ? ?
H(12) 1.2479 0.2093 0.1212 0.1098 Uij ? ?
H(13) 1.2791 0.2332 0.0113 0.1098 Uij ? ?
H(14) 1.4424 0.2284 0.0974 0.1098 Uij ? ?
H(15) 0.8140 0.6183 0.2755 0.1256 Uij ? ?
H(16) 0.7812 0.5542 0.2297 0.1256 Uij ? ?
H(17) 0.6183 0.5983 0.2325 0.1256 Uij ? ?
H(18) 0.3266 0.5661 0.2272 0.1391 Uij ? ?
H(19) 0.2869 0.4977 0.2163 0.1391 Uij ? ?
H(20) 0.1495 0.5395 0.2648 0.1391 Uij ? ?

loop_
_atom_type_symbol
_atom_type_oxidation_number
_atom_type_number_in_cell
_atom_type_scat_dispersion_real
_atom_type_scat_dispersion_imag
_atom_type_scat_source
Ru 0 4 -1.259 0.836 'International Tables'
I 0 4 -0.474 1.812 'International Tables'
O 0 8 0.011 0.006 'International Tables'
S 0 16 0.125 0.123 'International Tables'
C 0 48 0.003 0.002 'International Tables'
H 0 80 0.000 0.000 'International Tables'
N 0 8 0.006 0.003 'International Tables'

loop_
_geom_angle_atom_site_label_1
_geom_angle_atom_site_label_2
_geom_angle_atom_site_label_3
_geom_angle
_geom_angle_site_symmetry_1
_geom_angle_site_symmetry_2
_geom_angle_site_symmetry_3
_geom_angle_publ_flag
S(1) Ru(1) S(2) 72.15(7) ? ? ? yes
S(1) Ru(1) S(3) 92.30(8) ? ? ? yes
S(1) Ru(1) S(4) 159.32(8) ? ? ? yes
S(1) Ru(1) C(1) 95.7(3) ? ? ? yes
S(1) Ru(1) C(2) 100.3(3) ? ? ? yes
S(2) Ru(1) S(3) 88.86(8) ? ? ? yes
S(2) Ru(1) S(4) 93.09(8) ? ? ? yes
S(2) Ru(1) C(1) 90.3(3) ? ? ? yes
S(2) Ru(1) C(2) 172.1(3) ? ? ? yes
S(3) Ru(1) S(4) 72.54(8) ? ? ? yes
S(3) Ru(1) C(1) 171.3(3) ? ? ? yes
S(3) Ru(1) C(2) 89.2(3) ? ? ? yes
S(4) Ru(1) C(1) 98.8(3) ? ? ? yes
S(4) Ru(1) C(2) 93.6(3) ? ? ? yes
C(1) Ru(1) C(2) 92.7(4) ? ? ? yes
Ru(1) S(1) C(3) 88.6(3) ? ? ? yes
Ru(1) S(2) C(3) 87.4(3) ? ? ? yes
Ru(1) S(3) C(8) 87.3(3) ? ? ? yes
Ru(1) S(4) C(8) 88.5(3) ? ? ? yes
C(3) N(1) C(4) 121.0(7) ? ? ? yes
C(3) N(1) C(6) 120.8(7) ? ? ? yes
C(4) N(1) C(6) 117.8(7) ? ? ? yes
C(8) N(2) C(9) 120.7(8) ? ? ? yes
C(8) N(2) C(11) 121.0(8) ? ? ? yes
C(9) N(2) C(11) 118.1(8) ? ? ? yes
Ru(1) C(1) O(1) 178.0(9) ? ? ? yes
Ru(1) C(2) O(2) 178.8(9) ? ? ? yes
S(1) C(3) S(2) 111.1(5) ? ? ? yes
S(1) C(3) N(1) 124.9(6) ? ? ? yes
S(2) C(3) N(1) 124.0(6) ? ? ? yes
N(1) C(4) C(5) 113.6(8) ? ? ? yes
N(1) C(6) C(7) 112.5(7) ? ? ? yes
S(3) C(8) S(4) 111.7(5) ? ? ? yes
S(3) C(8) N(2) 124.6(7) ? ? ? yes
S(4) C(8) N(2) 123.8(7) ? ? ? yes
N(2) C(9) C(10) 111.1(10) ? ? ? yes
N(2) C(11) C(12) 114.5(8) ? ? ? yes

loop_
_geom_bond_atom_site_label_1
_geom_bond_atom_site_label_2
_geom_bond_distance
_geom_bond_site_symmetry_1
_geom_bond_site_symmetry_2
_geom_bond_publ_flag
I(1) I(1) 2.745(1) ? ? yes
Ru(1) S(1) 2.418(2) ? ? yes
Ru(1) S(2) 2.445(2) ? ? yes
Ru(1) S(3) 2.444(2) ? ? yes
Ru(1) S(4) 2.402(2) ? ? yes
Ru(1) C(1) 1.896(10) ? ? yes
Ru(1) C(2) 1.910(9) ? ? yes
S(1) C(3) 1.729(8) ? ? yes
S(2) C(3) 1.744(8) ? ? yes
S(3) C(8) 1.730(8) ? ? yes
S(4) C(8) 1.735(8) ? ? yes
O(1) C(1) 1.128(10) ? ? yes
O(2) C(2) 1.115(10) ? ? yes
N(1) C(3) 1.314(9) ? ? yes
N(1) C(4) 1.48(1) ? ? yes
N(1) C(6) 1.468(10) ? ? yes
N(2) C(8) 1.319(10) ? ? yes
N(2) C(9) 1.50(1) ? ? yes
N(2) C(11) 1.47(1) ? ? yes
C(4) C(5) 1.50(1) ? ? yes
C(6) C(7) 1.50(1) ? ? yes
C(9) C(10) 1.47(1) ? ? yes
C(11) C(12) 1.49(1) ? ? yes
